data_4303336
loop_
_publ_author_name
'David V. Partyka'
'Nihal Deligonul'

_publ_section_title
;
Phosphine- and Carbene-Ligated Silver Acetate: Easily-Accessed Synthons for
Reactions with Silylated Nucleophiles
;
_journal_name_full 'Inorganic Chemistry'
_journal_page_first 9463
_journal_page_last 9475
_journal_paper_doi 10.1021/ic901371g
_journal_volume 48
_journal_year 2009
_chemical_formula_moiety 'C27 H36 Ag Br N2'
_chemical_formula_sum 'C27 H36 Ag Br N2'
_chemical_formula_weight 576.36
_chemical_name_systematic
;
 ?
;
_space_group_IT_number 33
_symmetry_cell_setting orthorhombic
_symmetry_space_group_name_Hall 'P 2c -2n'
_symmetry_space_group_name_H-M 'P n a 21'
_atom_sites_solution_hydrogens geom
_atom_sites_solution_primary direct
_atom_sites_solution_secondary difmap
_audit_creation_method SHELXL-97
_cell_angle_alpha 90.00
_cell_angle_beta 90.00
_cell_angle_gamma 90.00
_cell_formula_units_Z 4
_cell_length_a 20.0737(11)
_cell_length_b 10.6655(6)
_cell_length_c 12.5882(7)
_cell_measurement_reflns_used 9900
_cell_measurement_temperature 100(2)
_cell_measurement_theta_max 28.12
_cell_measurement_theta_min 2.50
_cell_volume 2695.1(3)
_computing_cell_refinement 'Bruker SMART'
_computing_data_collection 'Bruker SMART'
_computing_data_reduction 'Bruker SAINT'
_computing_molecular_graphics 'Bruker SHELXTL'
_computing_publication_material 'Bruker SHELXTL'
_computing_structure_refinement 'SHELXL-97 (Sheldrick, 1997)'
_computing_structure_solution 'SHELXS-97 (Sheldrick, 1990)'
_diffrn_ambient_temperature 100(2)
_diffrn_measured_fraction_theta_full 1.000
_diffrn_measured_fraction_theta_max 1.000
_diffrn_measurement_device_type 'Bruker, AXS APEX II CCD area detector'
_diffrn_measurement_method 'phi and omega scans'
_diffrn_radiation_monochromator graphite
_diffrn_radiation_source 'fine-focus sealed tube'
_diffrn_radiation_type MoK\a
_diffrn_radiation_wavelength 0.71073
_diffrn_reflns_av_R_equivalents 0.0253
_diffrn_reflns_av_sigmaI/netI 0.0184
_diffrn_reflns_limit_h_max 26
_diffrn_reflns_limit_h_min -26
_diffrn_reflns_limit_k_max 13
_diffrn_reflns_limit_k_min -13
_diffrn_reflns_limit_l_max 16
_diffrn_reflns_limit_l_min -16
_diffrn_reflns_number 31227
_diffrn_reflns_theta_full 27.49
_diffrn_reflns_theta_max 27.49
_diffrn_reflns_theta_min 2.03
_diffrn_standards_decay_% 0
_diffrn_standards_number 0
_exptl_absorpt_coefficient_mu 2.246
_exptl_absorpt_correction_T_max 0.8049
_exptl_absorpt_correction_T_min 0.6181
_exptl_absorpt_correction_type multi-scan
_exptl_absorpt_process_details 'AXScale in APEX 2 (Bruker, 2004)'
_exptl_crystal_colour colourless
_exptl_crystal_density_diffrn 1.420
_exptl_crystal_density_meas ?
_exptl_crystal_density_method .
_exptl_crystal_description irregular
_exptl_crystal_F_000 1176
_exptl_crystal_size_max 0.24
_exptl_crystal_size_mid 0.10
_exptl_crystal_size_min 0.10
_refine_diff_density_max 0.431
_refine_diff_density_min -0.339
_refine_diff_density_rms 0.054
_refine_ls_abs_structure_details 'Flack H D (1983), Acta Cryst. A39, 876-881'
_refine_ls_abs_structure_Flack 0.492(10)
_refine_ls_extinction_method none
_refine_ls_goodness_of_fit_ref 1.024
_refine_ls_hydrogen_treatment constr
_refine_ls_matrix_type full
_refine_ls_number_parameters 288
_refine_ls_number_reflns 6191
_refine_ls_number_restraints 1
_refine_ls_restrained_S_all 1.024
_refine_ls_R_factor_all 0.0300
_refine_ls_R_factor_gt 0.0257
_refine_ls_shift/su_max 0.005
_refine_ls_shift/su_mean 0.000
_refine_ls_structure_factor_coef Fsqd
_refine_ls_weighting_details 'calc w=1/[\s^2^(Fo^2^)+(0.0158P)^2^+3.9824P] where P=(Fo^2^+2Fc^2^)/3'
_refine_ls_weighting_scheme calc
_refine_ls_wR_factor_gt 0.0550
_refine_ls_wR_factor_ref 0.0569
_reflns_number_gt 5633
_reflns_number_total 6191
_reflns_threshold_expression >2sigma(I)
_cod_data_source_file ic901371g_si_001_07.cif
_cod_data_source_block nd050709_0m
_cod_depositor_comments
;
The following automatic conversions were performed:
'_symmetry_cell_setting' value 'Orthorhombic' changed to 'orthorhombic'
according to '/home/saulius/struct/CIF-dictionaries/cif_core.dic'
dictionary named 'cif_core.dic' version 2.4.1 from 2010-06-29.

Automatic conversion script
Id: cif_fix_enum 1527 2010-12-29 10:47:43Z saulius 
;
_cod_database_code 4303336

loop_
_symmetry_equiv_pos_as_xyz
'x, y, z'
'-x, -y, z+1/2'
'x+1/2, -y+1/2, z'
'-x+1/2, y+1/2, z+1/2'

loop_
_atom_site_label
_atom_site_type_symbol
_atom_site_fract_x
_atom_site_fract_y
_atom_site_fract_z
_atom_site_U_iso_or_equiv
_atom_site_adp_type
_atom_site_occupancy
_atom_site_symmetry_multiplicity
_atom_site_calc_flag
_atom_site_refinement_flags
_atom_site_disorder_assembly
_atom_site_disorder_group
Ag1 Ag 0.024954(7) 0.749479(18) 0.33279(4) 0.01635(5) Uani 1 1 d . . .
Br1 Br -0.095011(11) 0.76180(3) 0.33378(5) 0.03039(7) Uani 1 1 d . . .
C1 C 0.12762(10) 0.7403(2) 0.3349(5) 0.0159(4) Uani 1 1 d . . .
C2 C 0.23429(19) 0.7147(4) 0.3901(3) 0.0200(7) Uani 1 1 d . . .
H2 H 0.2712 0.6961 0.4346 0.024 Uiso 1 1 calc R . .
C3 C 0.2362(2) 0.7529(3) 0.2886(3) 0.0196(8) Uani 1 1 d . . .
H3 H 0.2751 0.7672 0.2473 0.024 Uiso 1 1 calc R . .
C5 C 0.1372(2) 0.7278(3) 0.0718(3) 0.0221(8) Uani 1 1 d . . .
C10 C 0.14606(18) 0.5883(3) 0.0849(3) 0.0250(7) Uani 1 1 d . . .
H10 H 0.1716 0.5735 0.1519 0.030 Uiso 1 1 calc R . .
C4 C 0.15012(14) 0.8145(3) 0.1530(3) 0.0175(6) Uani 1 1 d . . .
C7 C 0.10554(19) 0.9051(3) -0.0381(3) 0.0326(8) Uani 1 1 d . . .
H7 H 0.0891 0.9362 -0.1038 0.039 Uiso 1 1 calc R . .
C9 C 0.14284(16) 0.9435(3) 0.1410(3) 0.0213(6) Uani 1 1 d . . .
C12 C 0.0787(2) 0.5230(3) 0.0956(4) 0.0374(9) Uani 1 1 d . . .
H12A H 0.0544 0.5585 0.1561 0.056 Uiso 1 1 calc R . .
H12B H 0.0856 0.4331 0.1070 0.056 Uiso 1 1 calc R . .
H12C H 0.0528 0.5357 0.0305 0.056 Uiso 1 1 calc R . .
C11 C 0.1856(2) 0.5301(3) -0.0070(3) 0.0355(9) Uani 1 1 d . . .
H11A H 0.1598 0.5374 -0.0729 0.053 Uiso 1 1 calc R . .
H11B H 0.1941 0.4414 0.0082 0.053 Uiso 1 1 calc R . .
H11C H 0.2281 0.5743 -0.0150 0.053 Uiso 1 1 calc R . .
C8 C 0.12013(18) 0.9872(3) 0.0433(3) 0.0292(8) Uani 1 1 d . . .
H8 H 0.1146 1.0747 0.0325 0.035 Uiso 1 1 calc R . .
C6 C 0.11471(19) 0.7780(4) -0.0245(3) 0.0306(8) Uani 1 1 d . . .
H6 H 0.1055 0.7230 -0.0820 0.037 Uiso 1 1 calc R . .
N1 N 0.16726(13) 0.7080(3) 0.4167(2) 0.0155(5) Uani 1 1 d . . .
N2 N 0.17094(14) 0.7675(2) 0.2550(2) 0.0157(5) Uani 1 1 d . . .
C16 C 0.14094(15) 0.6693(3) 0.5190(3) 0.0173(6) Uani 1 1 d . . .
C18 C 0.09453(18) 0.7195(3) 0.6875(3) 0.0272(7) Uani 1 1 d . . .
H18 H 0.0806 0.7792 0.7389 0.033 Uiso 1 1 calc R . .
C21 C 0.13202(16) 0.5411(3) 0.5364(3) 0.0213(7) Uani 1 1 d . . .
C17 C 0.1236(2) 0.7604(3) 0.5927(3) 0.0207(8) Uani 1 1 d . . .
C22 C 0.14775(18) 0.4441(3) 0.4513(3) 0.0263(7) Uani 1 1 d . . .
H22 H 0.1771 0.4847 0.3971 0.032 Uiso 1 1 calc R . .
C24 C 0.0831(2) 0.4043(3) 0.3962(3) 0.0400(10) Uani 1 1 d . . .
H24A H 0.0554 0.3570 0.4462 0.060 Uiso 1 1 calc R . .
H24B H 0.0937 0.3514 0.3348 0.060 Uiso 1 1 calc R . .
H24C H 0.0589 0.4790 0.3723 0.060 Uiso 1 1 calc R . .
C23 C 0.18455(19) 0.3307(3) 0.4957(3) 0.0363(9) Uani 1 1 d . . .
H23A H 0.2246 0.3587 0.5333 0.054 Uiso 1 1 calc R . .
H23B H 0.1973 0.2749 0.4373 0.054 Uiso 1 1 calc R . .
H23C H 0.1554 0.2856 0.5451 0.054 Uiso 1 1 calc R . .
C20 C 0.10494(18) 0.5050(3) 0.6329(3) 0.0271(7) Uani 1 1 d . . .
H20 H 0.0994 0.4184 0.6482 0.033 Uiso 1 1 calc R . .
C19 C 0.08591(19) 0.5934(3) 0.7070(3) 0.0310(8) Uani 1 1 d . . .
H19 H 0.0667 0.5670 0.7722 0.037 Uiso 1 1 calc R . .
C26 C 0.1800(2) 0.9557(3) 0.6598(3) 0.0350(8) Uani 1 1 d . . .
H26A H 0.1589 0.9475 0.7296 0.052 Uiso 1 1 calc R . .
H26B H 0.1880 1.0446 0.6445 0.052 Uiso 1 1 calc R . .
H26C H 0.2224 0.9105 0.6596 0.052 Uiso 1 1 calc R . .
C25 C 0.13392(18) 0.9004(3) 0.5745(3) 0.0261(7) Uani 1 1 d . . .
H25 H 0.1563 0.9111 0.5041 0.031 Uiso 1 1 calc R . .
C13 C 0.15610(17) 1.0345(3) 0.2312(3) 0.0252(7) Uani 1 1 d . . .
H13 H 0.1797 0.9874 0.2886 0.030 Uiso 1 1 calc R . .
C14 C 0.2009(2) 1.1438(4) 0.1977(3) 0.0395(9) Uani 1 1 d . . .
H14A H 0.2429 1.1109 0.1693 0.059 Uiso 1 1 calc R . .
H14B H 0.2102 1.1969 0.2595 0.059 Uiso 1 1 calc R . .
H14C H 0.1784 1.1934 0.1429 0.059 Uiso 1 1 calc R . .
C15 C 0.0901(2) 1.0821(3) 0.2773(3) 0.0337(8) Uani 1 1 d . . .
H15A H 0.0990 1.1328 0.3407 0.051 Uiso 1 1 calc R . .
H15B H 0.0620 1.0105 0.2966 0.051 Uiso 1 1 calc R . .
H15C H 0.0671 1.1334 0.2241 0.051 Uiso 1 1 calc R . .
C27 C 0.06760(19) 0.9708(3) 0.5703(4) 0.0366(9) Uani 1 1 d . . .
H27A H 0.0393 0.9341 0.5151 0.055 Uiso 1 1 calc R . .
H27B H 0.0758 1.0593 0.5540 0.055 Uiso 1 1 calc R . .
H27C H 0.0452 0.9641 0.6393 0.055 Uiso 1 1 calc R . .

loop_
_atom_site_aniso_label
_atom_site_aniso_U_11
_atom_site_aniso_U_22
_atom_site_aniso_U_33
_atom_site_aniso_U_23
_atom_site_aniso_U_13
_atom_site_aniso_U_12
Ag1 0.01261(7) 0.01890(8) 0.01755(8) -0.00061(9) -0.00049(19) 0.00033(7)
Br1 0.01307(10) 0.03843(15) 0.03966(15) -0.0175(2) -0.0007(3) 0.00145(11)
C1 0.0160(9) 0.0165(10) 0.0151(10) -0.0025(14) 0.008(3) -0.0009(9)
C2 0.0194(17) 0.0258(17) 0.0147(16) 0.0005(14) -0.0021(12) 0.0026(15)
C3 0.0082(13) 0.0286(19) 0.0220(16) -0.0036(12) 0.0028(11) -0.0010(11)
C5 0.025(2) 0.0241(16) 0.0168(16) -0.0017(14) -0.0023(13) 0.0024(14)
C10 0.0315(18) 0.0213(16) 0.0222(18) 0.0004(14) -0.0057(14) -0.0005(13)
C4 0.0187(14) 0.0229(15) 0.0110(15) 0.0025(11) 0.0012(11) 0.0006(11)
C7 0.047(2) 0.0358(18) 0.0147(16) 0.0036(13) -0.0027(15) 0.0125(16)
C9 0.0244(16) 0.0266(16) 0.0130(15) -0.0003(13) 0.0030(12) 0.0011(12)
C12 0.041(2) 0.0309(19) 0.040(2) -0.0029(16) -0.0011(18) -0.0056(16)
C11 0.040(2) 0.0315(18) 0.035(2) -0.0055(15) -0.0047(17) 0.0092(15)
C8 0.041(2) 0.0242(16) 0.0228(18) 0.0049(13) 0.0039(15) 0.0070(14)
C6 0.041(2) 0.0342(18) 0.0167(16) -0.0046(14) -0.0053(14) 0.0061(16)
N1 0.0135(12) 0.0186(12) 0.0144(13) -0.0006(11) -0.0001(10) 0.0006(11)
N2 0.0177(12) 0.0196(12) 0.0096(12) -0.0011(10) -0.0008(10) 0.0011(11)
C16 0.0177(14) 0.0239(15) 0.0104(14) 0.0016(11) -0.0022(11) -0.0012(11)
C18 0.0299(18) 0.0362(18) 0.0154(15) -0.0049(14) 0.0024(13) -0.0057(15)
C21 0.0223(16) 0.0205(15) 0.0212(17) 0.0018(13) -0.0070(13) -0.0033(12)
C17 0.0227(19) 0.0210(16) 0.0184(16) -0.0003(13) 0.0009(13) -0.0027(13)
C22 0.0389(19) 0.0191(15) 0.0209(17) -0.0005(13) -0.0047(14) -0.0005(13)
C24 0.055(2) 0.0258(17) 0.040(2) -0.0091(15) -0.025(2) 0.0097(16)
C23 0.044(2) 0.0292(17) 0.035(2) -0.0044(15) -0.0130(17) 0.0099(15)
C20 0.0366(19) 0.0244(16) 0.0204(17) 0.0065(13) -0.0072(14) -0.0090(14)
C19 0.037(2) 0.0382(18) 0.0177(16) 0.0049(13) -0.0004(14) -0.0123(15)
C26 0.040(2) 0.0310(18) 0.034(2) -0.0037(15) 0.0065(17) -0.0084(16)
C25 0.0349(19) 0.0239(16) 0.0195(18) -0.0024(13) 0.0074(15) -0.0033(13)
C13 0.0375(19) 0.0193(15) 0.0187(16) -0.0008(12) 0.0026(13) -0.0020(13)
C14 0.050(2) 0.0362(19) 0.033(2) -0.0086(16) 0.0129(18) -0.0124(17)
C15 0.046(2) 0.0231(15) 0.033(2) -0.0077(14) 0.0130(18) -0.0035(15)
C27 0.040(2) 0.0304(18) 0.039(2) -0.0033(16) 0.0007(18) 0.0061(16)

loop_
_atom_type_symbol
_atom_type_description
_atom_type_scat_dispersion_real
_atom_type_scat_dispersion_imag
_atom_type_scat_source
C C 0.0033 0.0016 'International Tables Vol C Tables 4.2.6.8 and 6.1.1.4'
H H 0.0000 0.0000 'International Tables Vol C Tables 4.2.6.8 and 6.1.1.4'
N N 0.0061 0.0033 'International Tables Vol C Tables 4.2.6.8 and 6.1.1.4'
Br Br -0.2901 2.4595 'International Tables Vol C Tables 4.2.6.8 and 6.1.1.4'
Ag Ag -0.8971 1.1015 'International Tables Vol C Tables 4.2.6.8 and 6.1.1.4'

loop_
_geom_angle_atom_site_label_1
_geom_angle_atom_site_label_2
_geom_angle_atom_site_label_3
_geom_angle
_geom_angle_site_symmetry_1
_geom_angle_site_symmetry_3
_geom_angle_publ_flag
C1 Ag1 Br1 178.89(16) . . ?
N1 C1 N2 104.01(18) . . ?
N1 C1 Ag1 127.8(3) . . ?
N2 C1 Ag1 128.2(4) . . ?
C3 C2 N1 105.8(4) . . ?
C3 C2 H2 127.1 . . ?
N1 C2 H2 127.1 . . ?
C2 C3 N2 107.4(4) . . ?
C2 C3 H3 126.3 . . ?
N2 C3 H3 126.3 . . ?
C6 C5 C4 116.0(3) . . ?
C6 C5 C10 120.7(3) . . ?
C4 C5 C10 123.3(3) . . ?
C5 C10 C12 110.8(3) . . ?
C5 C10 C11 112.2(3) . . ?
C12 C10 C11 109.9(3) . . ?
C5 C10 H10 107.9 . . ?
C12 C10 H10 107.9 . . ?
C11 C10 H10 107.9 . . ?
C9 C4 C5 123.6(3) . . ?
C9 C4 N2 118.1(3) . . ?
C5 C4 N2 118.3(3) . . ?
C6 C7 C8 120.2(3) . . ?
C6 C7 H7 119.9 . . ?
C8 C7 H7 119.9 . . ?
C4 C9 C8 117.4(3) . . ?
C4 C9 C13 122.2(3) . . ?
C8 C9 C13 120.3(3) . . ?
C10 C12 H12A 109.5 . . ?
C10 C12 H12B 109.5 . . ?
H12A C12 H12B 109.5 . . ?
C10 C12 H12C 109.5 . . ?
H12A C12 H12C 109.5 . . ?
H12B C12 H12C 109.5 . . ?
C10 C11 H11A 109.5 . . ?
C10 C11 H11B 109.5 . . ?
H11A C11 H11B 109.5 . . ?
C10 C11 H11C 109.5 . . ?
H11A C11 H11C 109.5 . . ?
H11B C11 H11C 109.5 . . ?
C7 C8 C9 120.9(3) . . ?
C7 C8 H8 119.5 . . ?
C9 C8 H8 119.5 . . ?
C7 C6 C5 121.8(4) . . ?
C7 C6 H6 119.1 . . ?
C5 C6 H6 119.1 . . ?
C1 N1 C2 112.1(3) . . ?
C1 N1 C16 122.4(3) . . ?
C2 N1 C16 125.5(3) . . ?
C1 N2 C3 110.8(3) . . ?
C1 N2 C4 123.2(3) . . ?
C3 N2 C4 125.9(3) . . ?
C17 C16 C21 123.3(3) . . ?
C17 C16 N1 119.0(3) . . ?
C21 C16 N1 117.7(3) . . ?
C19 C18 C17 120.6(3) . . ?
C19 C18 H18 119.7 . . ?
C17 C18 H18 119.7 . . ?
C20 C21 C16 117.4(3) . . ?
C20 C21 C22 120.6(3) . . ?
C16 C21 C22 121.9(3) . . ?
C16 C17 C18 117.2(3) . . ?
C16 C17 C25 123.5(3) . . ?
C18 C17 C25 119.3(3) . . ?
C21 C22 C23 112.5(3) . . ?
C21 C22 C24 109.4(3) . . ?
C23 C22 C24 110.9(3) . . ?
C21 C22 H22 108.0 . . ?
C23 C22 H22 108.0 . . ?
C24 C22 H22 108.0 . . ?
C22 C24 H24A 109.5 . . ?
C22 C24 H24B 109.5 . . ?
H24A C24 H24B 109.5 . . ?
C22 C24 H24C 109.5 . . ?
H24A C24 H24C 109.5 . . ?
H24B C24 H24C 109.5 . . ?
C22 C23 H23A 109.5 . . ?
C22 C23 H23B 109.5 . . ?
H23A C23 H23B 109.5 . . ?
C22 C23 H23C 109.5 . . ?
H23A C23 H23C 109.5 . . ?
H23B C23 H23C 109.5 . . ?
C19 C20 C21 120.7(3) . . ?
C19 C20 H20 119.6 . . ?
C21 C20 H20 119.6 . . ?
C18 C19 C20 120.7(3) . . ?
C18 C19 H19 119.6 . . ?
C20 C19 H19 119.6 . . ?
C25 C26 H26A 109.5 . . ?
C25 C26 H26B 109.5 . . ?
H26A C26 H26B 109.5 . . ?
C25 C26 H26C 109.5 . . ?
H26A C26 H26C 109.5 . . ?
H26B C26 H26C 109.5 . . ?
C17 C25 C27 111.6(3) . . ?
C17 C25 C26 110.7(3) . . ?
C27 C25 C26 111.1(3) . . ?
C17 C25 H25 107.8 . . ?
C27 C25 H25 107.8 . . ?
C26 C25 H25 107.8 . . ?
C9 C13 C14 112.6(3) . . ?
C9 C13 C15 110.1(3) . . ?
C14 C13 C15 111.1(3) . . ?
C9 C13 H13 107.6 . . ?
C14 C13 H13 107.6 . . ?
C15 C13 H13 107.6 . . ?
C13 C14 H14A 109.5 . . ?
C13 C14 H14B 109.5 . . ?
H14A C14 H14B 109.5 . . ?
C13 C14 H14C 109.5 . . ?
H14A C14 H14C 109.5 . . ?
H14B C14 H14C 109.5 . . ?
C13 C15 H15A 109.5 . . ?
C13 C15 H15B 109.5 . . ?
H15A C15 H15B 109.5 . . ?
C13 C15 H15C 109.5 . . ?
H15A C15 H15C 109.5 . . ?
H15B C15 H15C 109.5 . . ?
C25 C27 H27A 109.5 . . ?
C25 C27 H27B 109.5 . . ?
H27A C27 H27B 109.5 . . ?
C25 C27 H27C 109.5 . . ?
H27A C27 H27C 109.5 . . ?
H27B C27 H27C 109.5 . . ?

loop_
_geom_bond_atom_site_label_1
_geom_bond_atom_site_label_2
_geom_bond_distance
_geom_bond_site_symmetry_2
_geom_bond_publ_flag
Ag1 C1 2.063(2) . ?
Ag1 Br1 2.4118(3) . ?
C1 N1 1.346(6) . ?
C1 N2 1.361(5) . ?
C2 C3 1.342(4) . ?
C2 N1 1.388(5) . ?
C2 H2 0.9500 . ?
C3 N2 1.385(5) . ?
C3 H3 0.9500 . ?
C5 C6 1.400(5) . ?
C5 C4 1.403(5) . ?
C5 C10 1.508(5) . ?
C10 C12 1.527(5) . ?
C10 C11 1.534(5) . ?
C10 H10 1.0000 . ?
C4 C9 1.392(4) . ?
C4 N2 1.440(4) . ?
C7 C6 1.378(5) . ?
C7 C8 1.379(5) . ?
C7 H7 0.9500 . ?
C9 C8 1.393(5) . ?
C9 C13 1.517(5) . ?
C12 H12A 0.9800 . ?
C12 H12B 0.9800 . ?
C12 H12C 0.9800 . ?
C11 H11A 0.9800 . ?
C11 H11B 0.9800 . ?
C11 H11C 0.9800 . ?
C8 H8 0.9500 . ?
C6 H6 0.9500 . ?
N1 C16 1.452(4) . ?
C16 C17 1.388(5) . ?
C16 C21 1.395(4) . ?
C18 C19 1.379(5) . ?
C18 C17 1.399(5) . ?
C18 H18 0.9500 . ?
C21 C20 1.386(5) . ?
C21 C22 1.522(5) . ?
C17 C25 1.525(5) . ?
C22 C23 1.523(5) . ?
C22 C24 1.532(5) . ?
C22 H22 1.0000 . ?
C24 H24A 0.9800 . ?
C24 H24B 0.9800 . ?
C24 H24C 0.9800 . ?
C23 H23A 0.9800 . ?
C23 H23B 0.9800 . ?
C23 H23C 0.9800 . ?
C20 C19 1.381(5) . ?
C20 H20 0.9500 . ?
C19 H19 0.9500 . ?
C26 C25 1.534(5) . ?
C26 H26A 0.9800 . ?
C26 H26B 0.9800 . ?
C26 H26C 0.9800 . ?
C25 C27 1.529(5) . ?
C25 H25 1.0000 . ?
C13 C14 1.532(5) . ?
C13 C15 1.533(5) . ?
C13 H13 1.0000 . ?
C14 H14A 0.9800 . ?
C14 H14B 0.9800 . ?
C14 H14C 0.9800 . ?
C15 H15A 0.9800 . ?
C15 H15B 0.9800 . ?
C15 H15C 0.9800 . ?
C27 H27A 0.9800 . ?
C27 H27B 0.9800 . ?
C27 H27C 0.9800 . ?
